data_7022895
loop_
_publ_author_name
'Wang, Xiuli'
'Luan, Jian'
'Lin, Hongyan'
'Lu, Qilin'
'Xu, Chuang'
'Liu, Guocheng'

_publ_section_title
;
 Effect of flexible bis-pyridyl-bis-amide ligands and dicarboxylates on
 the assembly and properties of multifunctional Cu(II) metal-organic
 coordination polymers.
;
_journal_issue 23
_journal_name_full 'Dalton transactions (Cambridge, England : 2003)'
_journal_page_first 8375
_journal_page_last 8386
_journal_paper_doi 10.1039/c3dt50202c
_journal_volume 42
_journal_year 2013
_chemical_formula_sum 'C17 H16 Cu N2 O6'
_chemical_formula_weight 407.86
_chemical_name_systematic
;
?
;
_space_group_IT_number 2
_symmetry_cell_setting triclinic
_symmetry_space_group_name_Hall '-P 1'
_symmetry_space_group_name_H-M 'P -1'
_atom_sites_solution_hydrogens geom
_atom_sites_solution_primary direct
_atom_sites_solution_secondary difmap
_audit_creation_method SHELXL-97
_cell_angle_alpha 74.184(4)
_cell_angle_beta 80.552(4)
_cell_angle_gamma 81.929(4)
_cell_formula_units_Z 2
_cell_length_a 5.9159(12)
_cell_length_b 11.620(2)
_cell_length_c 12.661(3)
_cell_measurement_reflns_used 1138
_cell_measurement_temperature 296(2)
_cell_measurement_theta_max 25.15
_cell_measurement_theta_min 2.13
_cell_volume 821.8(3)
_computing_cell_refinement 'SMART (Bruker, 2001)'
_computing_data_collection 'SMART (Bruker, 2001)'
_computing_data_reduction 'SAINT+ (Bruker, 1999)'
_computing_molecular_graphics 'PLATON (Spek, 2003)'
_computing_publication_material 'SHELXTL (1998)'
_computing_structure_refinement 'SHELXL-97 (Sheldrick, 2008)'
_computing_structure_solution 'SHELXS-97 (Sheldrick, 2008)'
_diffrn_ambient_temperature 296(2)
_diffrn_measured_fraction_theta_full 0.983
_diffrn_measured_fraction_theta_max 0.983
_diffrn_measurement_device_type 'CCD area detector'
_diffrn_measurement_method 'phi and omega scans'
_diffrn_radiation_monochromator graphite
_diffrn_radiation_source 'fine-focus sealed tube'
_diffrn_radiation_type MoK\a
_diffrn_radiation_wavelength 0.71073
_diffrn_reflns_av_R_equivalents 0.0296
_diffrn_reflns_av_unetI/netI 0.0688
_diffrn_reflns_limit_h_max 6
_diffrn_reflns_limit_h_min -7
_diffrn_reflns_limit_k_max 13
_diffrn_reflns_limit_k_min -12
_diffrn_reflns_limit_l_max 15
_diffrn_reflns_limit_l_min -14
_diffrn_reflns_number 3721
_diffrn_reflns_theta_full 24.99
_diffrn_reflns_theta_max 25.00
_diffrn_reflns_theta_min 1.83
_exptl_absorpt_coefficient_mu 1.368
_exptl_absorpt_correction_T_max 0.872
_exptl_absorpt_correction_T_min 0.814
_exptl_absorpt_correction_type empirical
_exptl_absorpt_process_details SADABS
_exptl_crystal_colour BLUE
_exptl_crystal_density_diffrn 1.648
_exptl_crystal_density_method 'not measured'
_exptl_crystal_description BLOCK
_exptl_crystal_F_000 418
_exptl_crystal_size_max 0.15
_exptl_crystal_size_mid 0.13
_exptl_crystal_size_min 0.10
_refine_diff_density_max 0.600
_refine_diff_density_min -0.726
_refine_diff_density_rms 0.084
_refine_ls_extinction_method none
_refine_ls_goodness_of_fit_ref 0.984
_refine_ls_hydrogen_treatment constr
_refine_ls_matrix_type full
_refine_ls_number_parameters 241
_refine_ls_number_reflns 2836
_refine_ls_number_restraints 0
_refine_ls_restrained_S_all 0.984
_refine_ls_R_factor_all 0.0764
_refine_ls_R_factor_gt 0.0447
_refine_ls_shift/su_max 0.000
_refine_ls_shift/su_mean 0.000
_refine_ls_structure_factor_coef Fsqd
_refine_ls_weighting_details 'calc w=1/[\s^2^(Fo^2^)+(0.0484P)^2^+0.0000P] where P=(Fo^2^+2Fc^2^)/3'
_refine_ls_weighting_scheme calc
_refine_ls_wR_factor_gt 0.0919
_refine_ls_wR_factor_ref 0.0992
_reflns_number_gt 2070
_reflns_number_total 2836
_reflns_threshold_expression >2sigma(I)
_cod_data_source_file c3dt50202c.txt
_cod_data_source_block lj-6
_cod_depositor_comments
;
The following automatic conversions were performed:

'_symmetry_cell_setting' value 'Triclinic' changed to 'triclinic'
according to /home/saulius/struct/CIF-dictionaries/cif_core.dic
dictionary named 'cif_core.dic' version 2.4.2 from 2011-04-26.

Automatic conversion script
Id: cif_fix_values 1891 2012-01-12 08:04:46Z andrius 
;
_cod_original_cell_volume 821.9(3)
_cod_database_code 7022895

loop_
_symmetry_equiv_pos_as_xyz
'x, y, z'
'-x, -y, -z'

loop_
_atom_site_label
_atom_site_type_symbol
_atom_site_fract_x
_atom_site_fract_y
_atom_site_fract_z
_atom_site_U_iso_or_equiv
_atom_site_adp_type
_atom_site_occupancy
_atom_site_symmetry_multiplicity
_atom_site_calc_flag
_atom_site_refinement_flags
Cu1 Cu 0.42449(8) 0.10794(4) 0.53012(4) 0.02595(17) Uani 1 1 d .
O1 O 0.6622(4) 0.1621(2) 0.4065(2) 0.0278(6) Uani 1 1 d .
N1 N 0.2056(5) 0.2518(3) 0.4788(2) 0.0243(7) Uani 1 1 d .
C1 C 0.8070(6) 0.0984(3) 0.3550(3) 0.0224(9) Uani 1 1 d .
O1W O 0.6114(6) 0.6982(3) 0.2992(3) 0.0559(10) Uani 1 1 d .
H1WA H 0.5770 0.6614 0.2516 0.067 Uiso 1 1 d G
H1WB H 0.5426 0.7671 0.2834 0.067 Uiso 1 1 d G
O2 O 0.8166(4) -0.0142(2) 0.3697(2) 0.0265(6) Uani 1 1 d .
C2 C 0.9715(6) 0.1670(3) 0.2633(3) 0.0229(9) Uani 1 1 d .
O3 O 1.4020(6) -0.0720(3) 0.2482(3) 0.0527(9) Uani 1 1 d .
N3 N 0.0890(6) 0.6364(3) 0.2156(3) 0.0359(9) Uani 1 1 d .
C3 C 0.8891(7) 0.2809(4) 0.2036(3) 0.0318(10) Uani 1 1 d .
H3A H 0.7392 0.3119 0.2234 0.038 Uiso 1 1 calc R
O4 O 1.3359(4) 0.0014(2) 0.3967(2) 0.0284(6) Uani 1 1 d .
C4 C 1.0243(8) 0.3479(4) 0.1167(4) 0.0417(11) Uani 1 1 d .
H4A H 0.9658 0.4235 0.0783 0.050 Uiso 1 1 calc R
C5 C 1.2478(8) 0.3033(4) 0.0861(4) 0.0467(13) Uani 1 1 d .
H5A H 1.3408 0.3488 0.0276 0.056 Uiso 1 1 calc R
C6 C 1.3312(7) 0.1903(4) 0.1435(3) 0.0375(11) Uani 1 1 d .
H6A H 1.4801 0.1596 0.1217 0.045 Uiso 1 1 calc R
C7 C 1.1979(6) 0.1212(3) 0.2331(3) 0.0244(9) Uani 1 1 d .
C8 C 1.3172(6) 0.0055(4) 0.2960(3) 0.0275(9) Uani 1 1 d .
O9 O 0.4352(5) 0.5257(3) 0.2190(3) 0.0529(9) Uani 1 1 d .
C16 C -0.0115(7) 0.2615(3) 0.5282(3) 0.0290(9) Uani 1 1 d .
H16A H -0.0592 0.2001 0.5889 0.035 Uiso 1 1 calc R
C17 C -0.1667(7) 0.3585(4) 0.4926(3) 0.0330(10) Uani 1 1 d .
H17A H -0.3167 0.3621 0.5288 0.040 Uiso 1 1 calc R
C18 C -0.0994(7) 0.4503(4) 0.4032(3) 0.0356(10) Uani 1 1 d .
H18A H -0.2035 0.5159 0.3776 0.043 Uiso 1 1 calc R
C19 C 0.1271(7) 0.4435(3) 0.3518(3) 0.0270(9) Uani 1 1 d .
C20 C 0.2707(7) 0.3430(3) 0.3917(3) 0.0279(9) Uani 1 1 d .
H20A H 0.4215 0.3374 0.3569 0.033 Uiso 1 1 calc R
C21 C 0.2285(8) 0.5390(4) 0.2549(3) 0.0351(10) Uani 1 1 d .
C22 C 0.1727(8) 0.7331(4) 0.1207(3) 0.0398(11) Uani 1 1 d .
H22A H 0.1992 0.7049 0.0539 0.048 Uiso 1 1 calc R
H22B H 0.3180 0.7538 0.1327 0.048 Uiso 1 1 calc R
C27 C 0.0007(8) 0.8432(4) 0.1059(3) 0.0372(11) Uani 1 1 d .
H27A H -0.0260 0.8711 0.1729 0.045 Uiso 1 1 calc R
H27B H -0.1445 0.8223 0.0940 0.045 Uiso 1 1 calc R
C28 C 0.0844(7) 0.9439(3) 0.0085(3) 0.0381(11) Uani 1 1 d .
H28A H 0.2301 0.9640 0.0206 0.046 Uiso 1 1 calc R
H28B H 0.1112 0.9156 -0.0582 0.046 Uiso 1 1 calc R

loop_
_atom_site_aniso_label
_atom_site_aniso_U_11
_atom_site_aniso_U_22
_atom_site_aniso_U_33
_atom_site_aniso_U_23
_atom_site_aniso_U_13
_atom_site_aniso_U_12
Cu1 0.0192(3) 0.0222(3) 0.0292(3) 0.0040(2) -0.0025(2) 0.00007(18)
O1 0.0247(15) 0.0205(14) 0.0314(15) 0.0010(12) 0.0006(13) -0.0001(11)
N1 0.0239(19) 0.0205(17) 0.0251(18) -0.0011(14) -0.0003(15) -0.0038(14)
C1 0.014(2) 0.027(2) 0.021(2) 0.0058(17) -0.0078(16) -0.0009(16)
O1W 0.044(2) 0.044(2) 0.065(3) 0.0065(18) -0.0096(19) 0.0055(17)
O2 0.0178(14) 0.0233(15) 0.0315(15) 0.0028(12) -0.0026(12) 0.0007(11)
C2 0.021(2) 0.025(2) 0.022(2) 0.0011(16) -0.0079(17) -0.0036(16)
O3 0.062(2) 0.043(2) 0.054(2) -0.0216(17) -0.0170(18) 0.0217(17)
N3 0.044(2) 0.0199(18) 0.033(2) 0.0090(15) -0.0050(17) 0.0025(15)
C3 0.023(2) 0.029(2) 0.036(2) 0.0015(19) -0.0024(19) 0.0014(17)
O4 0.0202(15) 0.0331(16) 0.0258(16) 0.0007(12) -0.0037(12) 0.0016(12)
C4 0.048(3) 0.030(2) 0.036(3) 0.010(2) -0.005(2) -0.003(2)
C5 0.041(3) 0.046(3) 0.037(3) 0.014(2) 0.005(2) -0.011(2)
C6 0.022(2) 0.042(3) 0.039(3) 0.001(2) 0.005(2) -0.0023(19)
C7 0.021(2) 0.029(2) 0.020(2) -0.0015(17) -0.0039(17) -0.0019(16)
C8 0.017(2) 0.027(2) 0.035(3) -0.0024(19) -0.0051(19) -0.0014(16)
O9 0.038(2) 0.0342(18) 0.063(2) 0.0146(16) 0.0091(17) 0.0044(14)
C16 0.029(2) 0.025(2) 0.031(2) -0.0031(18) -0.0037(19) -0.0029(17)
C17 0.025(2) 0.029(2) 0.041(3) -0.005(2) -0.001(2) 0.0008(17)
C18 0.032(3) 0.026(2) 0.042(3) 0.002(2) -0.011(2) 0.0049(18)
C19 0.027(2) 0.024(2) 0.026(2) 0.0007(17) -0.0042(18) 0.0017(17)
C20 0.028(2) 0.023(2) 0.029(2) -0.0027(18) -0.0012(19) -0.0017(17)
C21 0.038(3) 0.023(2) 0.038(3) 0.0000(19) -0.004(2) 0.0014(18)
C22 0.041(3) 0.030(2) 0.036(3) 0.009(2) -0.004(2) 0.001(2)
C27 0.044(3) 0.028(2) 0.032(2) 0.0040(19) -0.006(2) 0.0014(19)
C28 0.042(3) 0.031(2) 0.031(2) 0.004(2) -0.003(2) 0.005(2)

loop_
_atom_type_symbol
_atom_type_description
_atom_type_scat_dispersion_real
_atom_type_scat_dispersion_imag
_atom_type_scat_source
C C 0.0033 0.0016 'International Tables Vol C Tables 4.2.6.8 and 6.1.1.4'
H H 0.0000 0.0000 'International Tables Vol C Tables 4.2.6.8 and 6.1.1.4'
Cu Cu 0.3201 1.2651 'International Tables Vol C Tables 4.2.6.8 and 6.1.1.4'
N N 0.0061 0.0033 'International Tables Vol C Tables 4.2.6.8 and 6.1.1.4'
O O 0.0106 0.0060 'International Tables Vol C Tables 4.2.6.8 and 6.1.1.4'

loop_
_geom_angle_atom_site_label_1
_geom_angle_atom_site_label_2
_geom_angle_atom_site_label_3
_geom_angle
_geom_angle_site_symmetry_1
_geom_angle_site_symmetry_3
O4 Cu1 O1 87.44(11) 2_756 .
O4 Cu1 O2 90.91(10) 2_756 2_656
O1 Cu1 O2 161.98(11) . 2_656
O4 Cu1 N1 163.07(12) 2_756 .
O1 Cu1 N1 92.64(11) . .
O2 Cu1 N1 94.09(11) 2_656 .
O4 Cu1 Cu1 60.51(8) 2_756 2_656
O1 Cu1 Cu1 79.58(8) . 2_656
O2 Cu1 Cu1 84.00(8) 2_656 2_656
N1 Cu1 Cu1 136.11(9) . 2_656
C1 O1 Cu1 128.0(2) . .
C16 N1 C20 117.4(3) . .
C16 N1 Cu1 121.5(2) . .
C20 N1 Cu1 121.1(3) . .
O2 C1 O1 126.2(3) . .
O2 C1 C2 118.3(3) . .
O1 C1 C2 115.4(3) . .
H1WA O1W H1WB 105.5 . .
C1 O2 Cu1 121.1(2) . 2_656
C3 C2 C7 118.9(3) . .
C3 C2 C1 117.5(3) . .
C7 C2 C1 123.6(3) . .
C21 N3 C22 120.9(4) . .
C4 C3 C2 121.5(4) . .
C4 C3 H3A 119.3 . .
C2 C3 H3A 119.3 . .
C8 O4 Cu1 119.5(2) . 2_756
C3 C4 C5 120.1(4) . .
C3 C4 H4A 120.0 . .
C5 C4 H4A 120.0 . .
C6 C5 C4 119.2(4) . .
C6 C5 H5A 120.4 . .
C4 C5 H5A 120.4 . .
C5 C6 C7 121.7(4) . .
C5 C6 H6A 119.1 . .
C7 C6 H6A 119.1 . .
C6 C7 C2 118.6(4) . .
C6 C7 C8 116.4(3) . .
C2 C7 C8 124.8(3) . .
O3 C8 O4 125.0(4) . .
O3 C8 C7 119.9(4) . .
O4 C8 C7 114.9(3) . .
N1 C16 C17 122.5(4) . .
N1 C16 H16A 118.8 . .
C17 C16 H16A 118.8 . .
C16 C17 C18 119.7(4) . .
C16 C17 H17A 120.2 . .
C18 C17 H17A 120.2 . .
C17 C18 C19 118.9(4) . .
C17 C18 H18A 120.5 . .
C19 C18 H18A 120.5 . .
C20 C19 C18 117.8(3) . .
C20 C19 C21 117.2(3) . .
C18 C19 C21 125.0(4) . .
N1 C20 C19 123.7(4) . .
N1 C20 H20A 118.1 . .
C19 C20 H20A 118.1 . .
O9 C21 N3 123.3(4) . .
O9 C21 C19 119.4(4) . .
N3 C21 C19 117.3(4) . .
N3 C22 C27 111.0(3) . .
N3 C22 H22A 109.4 . .
C27 C22 H22A 109.4 . .
N3 C22 H22B 109.4 . .
C27 C22 H22B 109.4 . .
H22A C22 H22B 108.0 . .
C22 C27 C28 111.7(3) . .
C22 C27 H27A 109.3 . .
C28 C27 H27A 109.3 . .
C22 C27 H27B 109.3 . .
C28 C27 H27B 109.3 . .
H27A C27 H27B 107.9 . .
C28 C28 C27 113.0(4) 2_575 .
C28 C28 H28A 109.0 2_575 .
C27 C28 H28A 109.0 . .
C28 C28 H28B 109.0 2_575 .
C27 C28 H28B 109.0 . .
H28A C28 H28B 107.8 . .

loop_
_geom_bond_atom_site_label_1
_geom_bond_atom_site_label_2
_geom_bond_distance
_geom_bond_site_symmetry_2
Cu1 O4 1.941(3) 2_756
Cu1 O1 1.952(3) .
Cu1 O2 1.979(2) 2_656
Cu1 N1 1.993(3) .
Cu1 Cu1 2.8042(11) 2_656
O1 C1 1.268(4) .
N1 C16 1.337(5) .
N1 C20 1.351(4) .
C1 O2 1.265(4) .
C1 C2 1.508(5) .
O1W H1WA 0.89(4) .
O1W H1WB 0.8329 .
O2 Cu1 1.979(2) 2_656
C2 C3 1.398(5) .
C2 C7 1.402(5) .
O3 C8 1.225(5) .
N3 C21 1.332(5) .
N3 C22 1.475(5) .
C3 C4 1.369(5) .
C3 H3A 0.9300 .
O4 C8 1.285(4) .
O4 Cu1 1.941(3) 2_756
C4 C5 1.385(6) .
C4 H4A 0.9300 .
C5 C6 1.383(6) .
C5 H5A 0.9300 .
C6 C7 1.394(5) .
C6 H6A 0.9300 .
C7 C8 1.508(5) .
O9 C21 1.237(5) .
C16 C17 1.373(5) .
C16 H16A 0.9300 .
C17 C18 1.375(5) .
C17 H17A 0.9300 .
C18 C19 1.392(5) .
C18 H18A 0.9300 .
C19 C20 1.371(5) .
C19 C21 1.517(5) .
C20 H20A 0.9300 .
C22 C27 1.508(5) .
C22 H22A 0.9700 .
C22 H22B 0.9700 .
C27 C28 1.519(5) .
C27 H27A 0.9700 .
C27 H27B 0.9700 .
C28 C28 1.516(8) 2_575
C28 H28A 0.9700 .
C28 H28B 0.9700 .

loop_
_geom_torsion_atom_site_label_1
_geom_torsion_atom_site_label_2
_geom_torsion_atom_site_label_3
_geom_torsion_atom_site_label_4
_geom_torsion
_geom_torsion_site_symmetry_1
_geom_torsion_site_symmetry_4
O4 Cu1 O1 C1 51.7(3) 2_756 .
O2 Cu1 O1 C1 -33.3(5) 2_656 .
N1 Cu1 O1 C1 -145.2(3) . .
Cu1 Cu1 O1 C1 -8.7(3) 2_656 .
O4 Cu1 N1 C16 -96.6(5) 2_756 .
O1 Cu1 N1 C16 173.5(3) . .
O2 Cu1 N1 C16 10.2(3) 2_656 .
Cu1 Cu1 N1 C16 95.8(3) 2_656 .
O4 Cu1 N1 C20 84.1(5) 2_756 .
O1 Cu1 N1 C20 -5.8(3) . .
O2 Cu1 N1 C20 -169.0(3) 2_656 .
Cu1 Cu1 N1 C20 -83.4(3) 2_656 .
Cu1 O1 C1 O2 4.6(5) . .
Cu1 O1 C1 C2 -179.4(2) . .
O1 C1 O2 Cu1 6.5(5) . 2_656
C2 C1 O2 Cu1 -169.5(2) . 2_656
O2 C1 C2 C3 142.7(4) . .
O1 C1 C2 C3 -33.7(5) . .
O2 C1 C2 C7 -35.2(5) . .
O1 C1 C2 C7 148.4(4) . .
C7 C2 C3 C4 0.1(6) . .
C1 C2 C3 C4 -177.9(4) . .
C2 C3 C4 C5 0.0(7) . .
C3 C4 C5 C6 0.7(7) . .
C4 C5 C6 C7 -1.6(7) . .
C5 C6 C7 C2 1.7(6) . .
C5 C6 C7 C8 -173.7(4) . .
C3 C2 C7 C6 -1.0(6) . .
C1 C2 C7 C6 176.9(4) . .
C3 C2 C7 C8 174.0(4) . .
C1 C2 C7 C8 -8.2(6) . .
Cu1 O4 C8 O3 17.7(5) 2_756 .
Cu1 O4 C8 C7 -156.9(2) 2_756 .
C6 C7 C8 O3 -59.8(5) . .
C2 C7 C8 O3 125.2(4) . .
C6 C7 C8 O4 115.1(4) . .
C2 C7 C8 O4 -59.9(5) . .
C20 N1 C16 C17 0.9(6) . .
Cu1 N1 C16 C17 -178.4(3) . .
N1 C16 C17 C18 -0.2(6) . .
C16 C17 C18 C19 -1.0(6) . .
C17 C18 C19 C20 1.6(6) . .
C17 C18 C19 C21 -178.1(4) . .
C16 N1 C20 C19 -0.2(6) . .
Cu1 N1 C20 C19 179.1(3) . .
C18 C19 C20 N1 -1.1(6) . .
C21 C19 C20 N1 178.7(4) . .
C22 N3 C21 O9 3.4(7) . .
C22 N3 C21 C19 -179.3(4) . .
C20 C19 C21 O9 -3.0(6) . .
C18 C19 C21 O9 176.8(4) . .
C20 C19 C21 N3 179.7(4) . .
C18 C19 C21 N3 -0.6(6) . .
C21 N3 C22 C27 -168.7(4) . .
N3 C22 C27 C28 179.9(4) . .
C22 C27 C28 C28 -179.9(5) . 2_575
